data_7238651
loop_
_publ_author_name
'Woolford, Helen'
'Elsegood, Mark R. J.'
'Weaver, George W.'

_publ_section_title
;
 Lithiation of \h6-fluorobenzenetricarbonylchromium(0) and reaction with
 dialkyl disulfides: synthesis of \h6-1,2-bis- and
 1,2,3-tris-alkylsulfanylbenzenetricarbonylchromium(0) complexes
;
_journal_issue 14
_journal_name_full 'RSC Advances'
_journal_page_first 6049
_journal_paper_doi 10.1039/c2ra20592k
_journal_volume 2
_journal_year 2012
_chemical_formula_moiety 'C23 H18 Cr O3 S2'
_chemical_formula_sum 'C23 H18 Cr O3 S2'
_chemical_formula_weight 458.49
_space_group_IT_number 2
_space_group_name_Hall '-P 1'
_space_group_name_H-M_alt 'P -1'
_symmetry_cell_setting triclinic
_symmetry_space_group_name_Hall '-P 1'
_symmetry_space_group_name_H-M 'P -1'
_atom_sites_solution_hydrogens geom
_atom_sites_solution_primary direct
_atom_sites_solution_secondary difmap
_audit_creation_method SHELXL-97
_cell_angle_alpha 106.7566(15)
_cell_angle_beta 99.0147(16)
_cell_angle_gamma 109.5597(15)
_cell_formula_units_Z 2
_cell_length_a 9.0130(9)
_cell_length_b 10.2094(10)
_cell_length_c 12.8603(13)
_cell_measurement_reflns_used 5322
_cell_measurement_temperature 150(2)
_cell_measurement_theta_max 28.54
_cell_measurement_theta_min 2.28
_cell_volume 1024.83(18)
_computing_cell_refinement 'Bruker SAINT'
_computing_data_collection 'Bruker SMART'
_computing_data_reduction 'Bruker SAINT'
_computing_molecular_graphics 'Bruker SHELXTL'
_computing_publication_material 'Bruker SHELXTL and local programs'
_computing_structure_refinement 'Bruker SHELXTL'
_computing_structure_solution 'Bruker SHELXTL'
_diffrn_ambient_temperature 150(2)
_diffrn_measured_fraction_theta_full 0.990
_diffrn_measured_fraction_theta_max 0.872
_diffrn_measurement_device_type 'Bruker SMART 1000 CCD diffractometer'
_diffrn_measurement_method '\w rotation with narrow frames'
_diffrn_radiation_monochromator graphite
_diffrn_radiation_source 'sealed tube'
_diffrn_radiation_type MoK\a
_diffrn_radiation_wavelength 0.71073
_diffrn_reflns_av_R_equivalents 0.0151
_diffrn_reflns_av_sigmaI/netI 0.0255
_diffrn_reflns_limit_h_max 12
_diffrn_reflns_limit_h_min -11
_diffrn_reflns_limit_k_max 13
_diffrn_reflns_limit_k_min -13
_diffrn_reflns_limit_l_max 16
_diffrn_reflns_limit_l_min -17
_diffrn_reflns_number 9059
_diffrn_reflns_theta_full 26.00
_diffrn_reflns_theta_max 28.92
_diffrn_reflns_theta_min 1.72
_diffrn_standards_decay_% 0
_diffrn_standards_number 0
_exptl_absorpt_coefficient_mu 0.784
_exptl_absorpt_correction_T_max 0.834
_exptl_absorpt_correction_T_min 0.724
_exptl_absorpt_correction_type multi-scan
_exptl_absorpt_process_details 'SADABS v2.10, Sheldrick, G.M., (2003)'
_exptl_crystal_colour yellow
_exptl_crystal_density_diffrn 1.486
_exptl_crystal_density_method 'not measured'
_exptl_crystal_description block
_exptl_crystal_F_000 472
_exptl_crystal_size_max 0.44
_exptl_crystal_size_mid 0.26
_exptl_crystal_size_min 0.24
_refine_diff_density_max 0.347
_refine_diff_density_min -0.258
_refine_diff_density_rms 0.057
_refine_ls_extinction_method none
_refine_ls_goodness_of_fit_ref 1.064
_refine_ls_hydrogen_treatment constr
_refine_ls_matrix_type full
_refine_ls_number_parameters 262
_refine_ls_number_reflns 4714
_refine_ls_number_restraints 0
_refine_ls_restrained_S_all 1.064
_refine_ls_R_factor_all 0.0406
_refine_ls_R_factor_gt 0.0315
_refine_ls_shift/su_max 0.001
_refine_ls_shift/su_mean 0.000
_refine_ls_structure_factor_coef Fsqd
_refine_ls_weighting_details 'calc w=1/[\s^2^(Fo^2^)+(0.0365P)^2^+0.4913P] where P=(Fo^2^+2Fc^2^)/3'
_refine_ls_weighting_scheme calc
_refine_ls_wR_factor_gt 0.0764
_refine_ls_wR_factor_ref 0.0819
_reflns_number_gt 3947
_reflns_number_total 4714
_reflns_threshold_expression I>2\s(I)
_cod_data_source_file c2ra20592k.txt
_cod_data_source_block 10e
_cod_original_cell_volume 1024.82(18)
_cod_original_sg_symbol_H-M P-1
_cod_database_code 7238651

loop_
_symmetry_equiv_pos_as_xyz
'x, y, z'
'-x, -y, -z'

loop_
_atom_site_label
_atom_site_type_symbol
_atom_site_fract_x
_atom_site_fract_y
_atom_site_fract_z
_atom_site_U_iso_or_equiv
_atom_site_adp_type
_atom_site_occupancy
_atom_site_symmetry_multiplicity
_atom_site_calc_flag
_atom_site_refinement_flags
Cr1 Cr -0.25394(3) 0.08699(3) 0.83026(2) 0.02338(9) Uani 1 1 d .
C1 C -0.0594(2) 0.15815(19) 0.74359(14) 0.0228(3) Uani 1 1 d .
C2 C -0.1804(2) 0.21516(19) 0.71956(14) 0.0235(3) Uani 1 1 d .
C3 C -0.2192(2) 0.3023(2) 0.80908(16) 0.0287(4) Uani 1 1 d .
H3 H -0.2975 0.3423 0.7931 0.034 Uiso 1 1 calc R
C4 C -0.1424(2) 0.3307(2) 0.92252(16) 0.0324(4) Uani 1 1 d .
H4 H -0.1704 0.3884 0.9824 0.039 Uiso 1 1 calc R
C5 C -0.0254(2) 0.2741(2) 0.94688(15) 0.0306(4) Uani 1 1 d .
H5 H 0.0272 0.2943 1.0232 0.037 Uiso 1 1 calc R
C6 C 0.0144(2) 0.1864(2) 0.85712(15) 0.0264(4) Uani 1 1 d .
H6 H 0.0921 0.1462 0.8739 0.032 Uiso 1 1 calc R
S1 S -0.01580(5) 0.04786(5) 0.62843(4) 0.02509(10) Uani 1 1 d .
C7 C 0.2005(2) 0.0869(2) 0.68438(16) 0.0287(4) Uani 1 1 d .
H7A H 0.2145 0.0639 0.7541 0.034 Uiso 1 1 calc R
H7B H 0.2326 0.0204 0.6283 0.034 Uiso 1 1 calc R
C8 C 0.3124(2) 0.2463(2) 0.71091(15) 0.0259(4) Uani 1 1 d .
C9 C 0.3831(2) 0.3479(2) 0.82192(16) 0.0337(4) Uani 1 1 d .
H9 H 0.3623 0.3161 0.8826 0.040 Uiso 1 1 calc R
C10 C 0.4839(3) 0.4955(2) 0.84449(18) 0.0418(5) Uani 1 1 d .
H10 H 0.5303 0.5644 0.9204 0.050 Uiso 1 1 calc R
C11 C 0.5167(3) 0.5423(2) 0.7572(2) 0.0443(5) Uani 1 1 d .
H11 H 0.5861 0.6432 0.7729 0.053 Uiso 1 1 calc R
C12 C 0.4487(3) 0.4424(3) 0.64706(19) 0.0447(5) Uani 1 1 d .
H12 H 0.4713 0.4745 0.5867 0.054 Uiso 1 1 calc R
C13 C 0.3474(2) 0.2954(2) 0.62421(16) 0.0348(4) Uani 1 1 d .
H13 H 0.3013 0.2272 0.5480 0.042 Uiso 1 1 calc R
S2 S -0.28617(5) 0.17692(5) 0.57816(4) 0.02689(11) Uani 1 1 d .
C14 C -0.1241(2) 0.3070(2) 0.54161(15) 0.0283(4) Uani 1 1 d .
H14A H -0.0333 0.2733 0.5393 0.034 Uiso 1 1 calc R
H14B H -0.1689 0.3034 0.4650 0.034 Uiso 1 1 calc R
C15 C -0.0569(2) 0.4659(2) 0.62337(15) 0.0269(4) Uani 1 1 d .
C16 C 0.0921(3) 0.5254(2) 0.70570(17) 0.0348(4) Uani 1 1 d .
H16 H 0.1521 0.4654 0.7098 0.042 Uiso 1 1 calc R
C17 C 0.1544(3) 0.6717(3) 0.78214(19) 0.0480(6) Uani 1 1 d .
H17 H 0.2572 0.7114 0.8373 0.058 Uiso 1 1 calc R
C18 C 0.0683(4) 0.7592(3) 0.7783(2) 0.0523(7) Uani 1 1 d .
H18 H 0.1104 0.8588 0.8312 0.063 Uiso 1 1 calc R
C19 C -0.0796(4) 0.7020(3) 0.6973(3) 0.0552(7) Uani 1 1 d .
H19 H -0.1395 0.7623 0.6944 0.066 Uiso 1 1 calc R
C20 C -0.1417(3) 0.5562(2) 0.6197(2) 0.0420(5) Uani 1 1 d .
H20 H -0.2433 0.5181 0.5636 0.050 Uiso 1 1 calc R
C21 C -0.2235(2) -0.0350(2) 0.90531(15) 0.0264(4) Uani 1 1 d .
O21 O -0.20261(17) -0.11176(15) 0.95133(12) 0.0351(3) Uani 1 1 d .
C22 C -0.3844(2) -0.0843(2) 0.70494(16) 0.0314(4) Uani 1 1 d .
O22 O -0.4645(2) -0.19237(17) 0.62860(12) 0.0466(4) Uani 1 1 d .
C23 C -0.4375(2) 0.0784(2) 0.88001(17) 0.0326(4) Uani 1 1 d .
O23 O -0.55027(19) 0.0743(2) 0.91265(14) 0.0483(4) Uani 1 1 d .

loop_
_atom_site_aniso_label
_atom_site_aniso_U_11
_atom_site_aniso_U_22
_atom_site_aniso_U_33
_atom_site_aniso_U_23
_atom_site_aniso_U_13
_atom_site_aniso_U_12
Cr1 0.02407(15) 0.02382(15) 0.02054(15) 0.01104(12) 0.00507(11) 0.00567(11)
C1 0.0224(8) 0.0212(8) 0.0210(8) 0.0088(7) 0.0050(7) 0.0037(7)
C2 0.0245(8) 0.0224(8) 0.0240(8) 0.0127(7) 0.0071(7) 0.0059(7)
C3 0.0313(10) 0.0244(9) 0.0345(10) 0.0145(8) 0.0142(8) 0.0108(8)
C4 0.0393(11) 0.0224(9) 0.0294(10) 0.0067(8) 0.0151(8) 0.0053(8)
C5 0.0317(10) 0.0289(9) 0.0211(9) 0.0086(7) 0.0052(7) 0.0016(8)
C6 0.0238(9) 0.0256(9) 0.0245(9) 0.0113(7) 0.0033(7) 0.0034(7)
S1 0.0236(2) 0.0251(2) 0.0225(2) 0.00679(17) 0.00378(17) 0.00787(17)
C7 0.0264(9) 0.0270(9) 0.0326(10) 0.0102(8) 0.0045(8) 0.0128(7)
C8 0.0204(8) 0.0277(9) 0.0272(9) 0.0078(7) 0.0048(7) 0.0095(7)
C9 0.0328(10) 0.0356(11) 0.0252(9) 0.0109(8) 0.0053(8) 0.0063(8)
C10 0.0404(12) 0.0339(11) 0.0282(10) 0.0010(9) 0.0015(9) 0.0002(9)
C11 0.0384(12) 0.0309(11) 0.0460(13) 0.0135(10) 0.0053(10) -0.0034(9)
C12 0.0373(11) 0.0506(13) 0.0356(11) 0.0220(10) 0.0091(9) 0.0003(10)
C13 0.0286(10) 0.0415(11) 0.0242(9) 0.0082(8) 0.0065(8) 0.0057(8)
S2 0.0245(2) 0.0293(2) 0.0267(2) 0.01534(19) 0.00397(17) 0.00765(18)
C14 0.0328(10) 0.0297(9) 0.0253(9) 0.0160(8) 0.0109(8) 0.0101(8)
C15 0.0341(10) 0.0277(9) 0.0279(9) 0.0177(8) 0.0161(8) 0.0134(8)
C16 0.0408(11) 0.0324(10) 0.0338(11) 0.0164(9) 0.0102(9) 0.0143(9)
C17 0.0602(15) 0.0371(12) 0.0328(12) 0.0126(10) 0.0088(11) 0.0053(11)
C18 0.0829(19) 0.0290(11) 0.0488(14) 0.0164(10) 0.0413(14) 0.0149(12)
C19 0.0717(18) 0.0364(13) 0.089(2) 0.0370(14) 0.0528(17) 0.0340(13)
C20 0.0391(12) 0.0400(12) 0.0626(15) 0.0313(11) 0.0215(11) 0.0206(10)
C21 0.0240(9) 0.0272(9) 0.0220(9) 0.0078(7) 0.0042(7) 0.0051(7)
O21 0.0387(8) 0.0354(8) 0.0328(7) 0.0191(6) 0.0052(6) 0.0133(6)
C22 0.0330(10) 0.0323(10) 0.0267(10) 0.0180(8) 0.0052(8) 0.0058(8)
O22 0.0530(10) 0.0343(8) 0.0304(8) 0.0108(7) -0.0050(7) -0.0003(7)
C23 0.0332(10) 0.0369(11) 0.0335(10) 0.0224(9) 0.0095(8) 0.0129(8)
O23 0.0386(8) 0.0716(11) 0.0591(10) 0.0441(9) 0.0266(8) 0.0281(8)

loop_
_atom_type_symbol
_atom_type_description
_atom_type_scat_dispersion_real
_atom_type_scat_dispersion_imag
_atom_type_scat_source
C C 0.0033 0.0016 'International Tables Vol C Tables 4.2.6.8 and 6.1.1.4'
H H 0.0000 0.0000 'International Tables Vol C Tables 4.2.6.8 and 6.1.1.4'
O O 0.0106 0.0060 'International Tables Vol C Tables 4.2.6.8 and 6.1.1.4'
S S 0.1246 0.1234 'International Tables Vol C Tables 4.2.6.8 and 6.1.1.4'
Cr Cr 0.3209 0.6236 'International Tables Vol C Tables 4.2.6.8 and 6.1.1.4'

loop_
_geom_angle_atom_site_label_1
_geom_angle_atom_site_label_2
_geom_angle_atom_site_label_3
_geom_angle
C21 Cr1 C23 88.86(8)
C21 Cr1 C22 87.90(8)
C23 Cr1 C22 89.23(9)
C21 Cr1 C4 118.79(8)
C23 Cr1 C4 89.13(8)
C22 Cr1 C4 153.21(8)
C21 Cr1 C5 90.74(8)
C23 Cr1 C5 113.49(8)
C22 Cr1 C5 157.21(8)
C4 Cr1 C5 36.89(8)
C21 Cr1 C6 88.47(7)
C23 Cr1 C6 150.71(8)
C22 Cr1 C6 119.80(8)
C4 Cr1 C6 66.90(7)
C5 Cr1 C6 37.41(7)
C21 Cr1 C3 155.94(8)
C23 Cr1 C3 92.43(8)
C22 Cr1 C3 116.12(8)
C4 Cr1 C3 37.28(7)
C5 Cr1 C3 66.76(7)
C6 Cr1 C3 78.75(7)
C21 Cr1 C2 150.64(7)
C23 Cr1 C2 120.47(7)
C22 Cr1 C2 91.02(7)
C4 Cr1 C2 67.06(7)
C5 Cr1 C2 79.18(7)
C6 Cr1 C2 66.77(6)
C3 Cr1 C2 36.92(7)
C21 Cr1 C1 113.50(7)
C23 Cr1 C1 157.60(8)
C22 Cr1 C1 92.87(7)
C4 Cr1 C1 79.04(7)
C5 Cr1 C1 66.90(7)
C6 Cr1 C1 36.75(6)
C3 Cr1 C1 66.67(7)
C2 Cr1 C1 37.24(6)
C6 C1 C2 118.81(16)
C6 C1 S1 122.84(14)
C2 C1 S1 118.29(13)
C6 C1 Cr1 70.07(10)
C2 C1 Cr1 70.51(10)
S1 C1 Cr1 129.05(9)
C3 C2 C1 119.81(16)
C3 C2 S2 118.66(14)
C1 C2 S2 121.52(13)
C3 C2 Cr1 71.08(10)
C1 C2 Cr1 72.25(10)
S2 C2 Cr1 128.21(9)
C2 C3 C4 120.44(18)
C2 C3 Cr1 72.00(10)
C4 C3 Cr1 70.86(11)
C5 C4 C3 120.20(17)
C5 C4 Cr1 71.82(11)
C3 C4 Cr1 71.86(11)
C4 C5 C6 119.66(17)
C4 C5 Cr1 71.29(11)
C6 C5 Cr1 71.33(10)
C1 C6 C5 121.04(17)
C1 C6 Cr1 73.17(10)
C5 C6 Cr1 71.25(11)
C1 S1 C7 103.32(8)
C8 C7 S1 112.85(12)
C13 C8 C9 118.45(18)
C13 C8 C7 120.15(17)
C9 C8 C7 121.39(17)
C10 C9 C8 120.47(19)
C11 C10 C9 120.23(19)
C10 C11 C12 119.8(2)
C11 C12 C13 120.1(2)
C12 C13 C8 120.92(18)
C2 S2 C14 99.63(8)
C15 C14 S2 113.47(13)
C20 C15 C16 118.25(19)
C20 C15 C14 121.31(19)
C16 C15 C14 120.44(17)
C15 C16 C17 120.8(2)
C18 C17 C16 120.3(2)
C17 C18 C19 119.7(2)
C18 C19 C20 120.3(2)
C15 C20 C19 120.7(2)
O21 C21 Cr1 178.88(17)
O22 C22 Cr1 178.44(17)
O23 C23 Cr1 179.0(2)

loop_
_geom_bond_atom_site_label_1
_geom_bond_atom_site_label_2
_geom_bond_distance
Cr1 C21 1.8436(19)
Cr1 C23 1.850(2)
Cr1 C22 1.855(2)
Cr1 C4 2.2038(19)
Cr1 C5 2.2105(19)
Cr1 C6 2.2116(18)
Cr1 C3 2.2168(18)
Cr1 C2 2.2287(17)
Cr1 C1 2.2517(17)
C1 C6 1.408(2)
C1 C2 1.431(2)
C1 S1 1.7701(18)
C2 C3 1.408(3)
C2 S2 1.7792(18)
C3 C4 1.413(3)
C4 C5 1.397(3)
C5 C6 1.418(3)
S1 C7 1.8312(18)
C7 C8 1.502(3)
C8 C13 1.386(3)
C8 C9 1.392(3)
C9 C10 1.388(3)
C10 C11 1.377(3)
C11 C12 1.378(3)
C12 C13 1.385(3)
S2 C14 1.8422(18)
C14 C15 1.504(3)
C15 C20 1.387(3)
C15 C16 1.389(3)
C16 C17 1.390(3)
C17 C18 1.371(4)
C18 C19 1.377(4)
C19 C20 1.391(3)
C21 O21 1.153(2)
C22 O22 1.150(2)
C23 O23 1.152(2)

loop_
_geom_torsion_atom_site_label_1
_geom_torsion_atom_site_label_2
_geom_torsion_atom_site_label_3
_geom_torsion_atom_site_label_4
_geom_torsion
C21 Cr1 C1 C6 -50.90(12)
C23 Cr1 C1 C6 125.2(2)
C22 Cr1 C1 C6 -139.86(12)
C4 Cr1 C1 C6 65.89(11)
C5 Cr1 C1 C6 29.30(11)
C3 Cr1 C1 C6 102.85(12)
C2 Cr1 C1 C6 132.23(15)
C21 Cr1 C1 C2 176.87(10)
C23 Cr1 C1 C2 -7.0(2)
C22 Cr1 C1 C2 87.91(11)
C4 Cr1 C1 C2 -66.34(11)
C5 Cr1 C1 C2 -102.92(11)
C6 Cr1 C1 C2 -132.23(15)
C3 Cr1 C1 C2 -29.38(10)
C21 Cr1 C1 S1 65.75(13)
C23 Cr1 C1 S1 -118.2(2)
C22 Cr1 C1 S1 -23.21(13)
C4 Cr1 C1 S1 -177.46(13)
C5 Cr1 C1 S1 145.96(14)
C6 Cr1 C1 S1 116.66(17)
C3 Cr1 C1 S1 -140.50(13)
C2 Cr1 C1 S1 -111.12(16)
C6 C1 C2 C3 2.2(2)
S1 C1 C2 C3 179.49(13)
Cr1 C1 C2 C3 54.84(14)
C6 C1 C2 S2 -177.05(13)
S1 C1 C2 S2 0.2(2)
Cr1 C1 C2 S2 -124.44(12)
C6 C1 C2 Cr1 -52.60(14)
S1 C1 C2 Cr1 124.64(11)
C21 Cr1 C2 C3 -137.28(15)
C23 Cr1 C2 C3 45.47(14)
C22 Cr1 C2 C3 135.18(12)
C4 Cr1 C2 C3 -28.97(11)
C5 Cr1 C2 C3 -65.52(11)
C6 Cr1 C2 C3 -102.59(12)
C1 Cr1 C2 C3 -131.42(15)
C21 Cr1 C2 C1 -5.86(19)
C23 Cr1 C2 C1 176.89(11)
C22 Cr1 C2 C1 -93.40(11)
C4 Cr1 C2 C1 102.45(11)
C5 Cr1 C2 C1 65.89(11)
C6 Cr1 C2 C1 28.83(10)
C3 Cr1 C2 C1 131.42(15)
C21 Cr1 C2 S2 110.66(16)
C23 Cr1 C2 S2 -66.59(15)
C22 Cr1 C2 S2 23.13(13)
C4 Cr1 C2 S2 -141.02(14)
C5 Cr1 C2 S2 -177.58(13)
C6 Cr1 C2 S2 145.35(14)
C3 Cr1 C2 S2 -112.06(17)
C1 Cr1 C2 S2 116.52(16)
C1 C2 C3 C4 -1.6(3)
S2 C2 C3 C4 177.68(14)
Cr1 C2 C3 C4 53.78(15)
C1 C2 C3 Cr1 -55.40(14)
S2 C2 C3 Cr1 123.90(12)
C21 Cr1 C3 C2 125.31(18)
C23 Cr1 C3 C2 -142.05(12)
C22 Cr1 C3 C2 -51.71(13)
C4 Cr1 C3 C2 132.59(17)
C5 Cr1 C3 C2 103.37(12)
C6 Cr1 C3 C2 66.12(11)
C1 Cr1 C3 C2 29.62(10)
C21 Cr1 C3 C4 -7.3(2)
C23 Cr1 C3 C4 85.36(12)
C22 Cr1 C3 C4 175.70(12)
C5 Cr1 C3 C4 -29.22(11)
C6 Cr1 C3 C4 -66.47(12)
C2 Cr1 C3 C4 -132.59(17)
C1 Cr1 C3 C4 -102.97(12)
C2 C3 C4 C5 0.9(3)
Cr1 C3 C4 C5 55.21(16)
C2 C3 C4 Cr1 -54.31(15)
C21 Cr1 C4 C5 44.96(13)
C23 Cr1 C4 C5 133.18(12)
C22 Cr1 C4 C5 -140.26(18)
C6 Cr1 C4 C5 -29.53(11)
C3 Cr1 C4 C5 -131.66(17)
C2 Cr1 C4 C5 -102.96(12)
C1 Cr1 C4 C5 -65.95(11)
C21 Cr1 C4 C3 176.62(11)
C23 Cr1 C4 C3 -95.16(12)
C22 Cr1 C4 C3 -8.6(2)
C5 Cr1 C4 C3 131.66(17)
C6 Cr1 C4 C3 102.14(12)
C2 Cr1 C4 C3 28.70(11)
C1 Cr1 C4 C3 65.71(11)
C3 C4 C5 C6 -0.8(3)
Cr1 C4 C5 C6 54.43(15)
C3 C4 C5 Cr1 -55.23(16)
C21 Cr1 C5 C4 -141.73(12)
C23 Cr1 C5 C4 -52.65(13)
C22 Cr1 C5 C4 131.9(2)
C6 Cr1 C5 C4 131.75(16)
C3 Cr1 C5 C4 29.51(11)
C2 Cr1 C5 C4 66.02(11)
C1 Cr1 C5 C4 102.93(12)
C21 Cr1 C5 C6 86.52(12)
C23 Cr1 C5 C6 175.60(11)
C22 Cr1 C5 C6 0.2(3)
C4 Cr1 C5 C6 -131.75(16)
C3 Cr1 C5 C6 -102.24(12)
C2 Cr1 C5 C6 -65.73(11)
C1 Cr1 C5 C6 -28.82(10)
C2 C1 C6 C5 -2.2(3)
S1 C1 C6 C5 -179.29(13)
Cr1 C1 C6 C5 -54.98(15)
C2 C1 C6 Cr1 52.81(14)
S1 C1 C6 Cr1 -124.30(13)
C4 C5 C6 C1 1.5(3)
Cr1 C5 C6 C1 55.88(15)
C4 C5 C6 Cr1 -54.41(16)
C21 Cr1 C6 C1 134.60(11)
C23 Cr1 C6 C1 -140.45(15)
C22 Cr1 C6 C1 47.90(13)
C4 Cr1 C6 C1 -103.04(12)
C5 Cr1 C6 C1 -132.18(16)
C3 Cr1 C6 C1 -65.90(11)
C2 Cr1 C6 C1 -29.19(10)
C21 Cr1 C6 C5 -93.22(12)
C23 Cr1 C6 C5 -8.3(2)
C22 Cr1 C6 C5 -179.92(11)
C4 Cr1 C6 C5 29.14(11)
C3 Cr1 C6 C5 66.28(11)
C2 Cr1 C6 C5 102.99(12)
C1 Cr1 C6 C5 132.18(16)
C6 C1 S1 C7 -33.42(16)
C2 C1 S1 C7 149.45(14)
Cr1 C1 S1 C7 -123.49(11)
C1 S1 C7 C8 -65.33(15)
S1 C7 C8 C13 -75.0(2)
S1 C7 C8 C9 104.98(18)
C13 C8 C9 C10 1.2(3)
C7 C8 C9 C10 -178.86(19)
C8 C9 C10 C11 -0.9(3)
C9 C10 C11 C12 0.3(4)
C10 C11 C12 C13 0.1(4)
C11 C12 C13 C8 0.2(3)
C9 C8 C13 C12 -0.8(3)
C7 C8 C13 C12 179.21(19)
C3 C2 S2 C14 104.22(15)
C1 C2 S2 C14 -76.49(15)
Cr1 C2 S2 C14 -168.07(11)
C2 S2 C14 C15 -54.49(15)
S2 C14 C15 C20 -78.1(2)
S2 C14 C15 C16 101.21(18)
C20 C15 C16 C17 -0.1(3)
C14 C15 C16 C17 -179.46(18)
C15 C16 C17 C18 0.9(3)
C16 C17 C18 C19 -0.8(3)
C17 C18 C19 C20 0.0(3)
C16 C15 C20 C19 -0.6(3)
C14 C15 C20 C19 178.69(19)
C18 C19 C20 C15 0.7(3)
